data_7708191
loop_
_publ_author_name
'Guo, Zhilin'
'You, Maolin'
'Deng, Yi-Fei'
'Liu, Qiang'
'Meng, Yin-Shan'
'Pikramenou, Zoe'
'Zhang, Yuan-Zhu'

_publ_section_title
;
 An azido-bridged [FeII4] grid-like molecule showing spin crossover
 behaviour
;
_journal_name_full 'Dalton Transactions'
_journal_paper_doi 10.1039/D1DT01908B
_journal_year 2021
_chemical_formula_moiety 'C56 H40 Fe4 N28, 4(C24 H20 B), C4 H6 N2'
_chemical_formula_sum 'C156 H126 B4 Fe4 N30'
_chemical_formula_weight 2687.50
_space_group_crystal_system tetragonal
_space_group_IT_number 88
_space_group_name_Hall '-I 4ad'
_space_group_name_H-M_alt 'I 41/a :2'
_atom_sites_solution_hydrogens geom
_atom_sites_solution_primary dual
_audit_creation_date 2020-07-06
_audit_creation_method
;
Olex2 1.2
(compiled 2018.05.29 svn.r3508 for OlexSys, GUI svn.r5506)
;
_audit_update_record
;
2021-04-18 deposited with the CCDC.	2021-09-03 downloaded from the CCDC.
;
_cell_angle_alpha 90
_cell_angle_beta 90
_cell_angle_gamma 90
_cell_formula_units_Z 4
_cell_length_a 17.3036(3)
_cell_length_b 17.3036(3)
_cell_length_c 43.1803(10)
_cell_measurement_reflns_used 7228
_cell_measurement_temperature 200(2)
_cell_measurement_theta_max 65.11
_cell_measurement_theta_min 3.97
_cell_volume 12928.8(4)
_computing_cell_refinement 'SAINT V8.40A (?, 2016)'
_computing_data_reduction 'SAINT V8.40A (?, 2016)'
_computing_molecular_graphics 'Olex2 (Dolomanov et al., 2009)'
_computing_publication_material 'Olex2 (Dolomanov et al., 2009)'
_computing_structure_refinement 'ShelXL (Sheldrick, 2015)'
_computing_structure_solution 'ShelXT (Sheldrick, 2015)'
_diffrn_ambient_temperature 200.0
_diffrn_measured_fraction_theta_full 0.996
_diffrn_measured_fraction_theta_max 0.996
_diffrn_measurement_device_type 'Bruker APEX-II CCD'
_diffrn_measurement_method '\f and \w scans'
_diffrn_radiation_type CuK\a
_diffrn_radiation_wavelength 1.54178
_diffrn_reflns_av_R_equivalents 0.0490
_diffrn_reflns_av_unetI/netI 0.0325
_diffrn_reflns_Laue_measured_fraction_full 0.996
_diffrn_reflns_Laue_measured_fraction_max 0.996
_diffrn_reflns_limit_h_max 16
_diffrn_reflns_limit_h_min -20
_diffrn_reflns_limit_k_max 20
_diffrn_reflns_limit_k_min -20
_diffrn_reflns_limit_l_max 52
_diffrn_reflns_limit_l_min -26
_diffrn_reflns_number 36800
_diffrn_reflns_point_group_measured_fraction_full 0.996
_diffrn_reflns_point_group_measured_fraction_max 0.996
_diffrn_reflns_theta_full 67.679
_diffrn_reflns_theta_max 68.384
_diffrn_reflns_theta_min 5.112
_diffrn_standards_number 0
_exptl_absorpt_coefficient_mu 4.067
_exptl_absorpt_correction_T_max 0.7526
_exptl_absorpt_correction_T_min 0.5349
_exptl_absorpt_correction_type multi-scan
_exptl_absorpt_process_details
'SADABS-2016/2 (Bruker,2016/2) was used for absorption correction. wR2(int) was 0.1366 before and 0.0733 after correction. The Ratio of minimum to maximum transmission is 0.7107. The \l/2 correction factor is Not present.'
_exptl_crystal_colour 'dark black'
_exptl_crystal_colour_modifier dark
_exptl_crystal_colour_primary black
_exptl_crystal_density_diffrn 1.381
_exptl_crystal_description block
_exptl_crystal_F_000 5584
_exptl_crystal_size_max 0.25
_exptl_crystal_size_mid 0.25
_exptl_crystal_size_min 0.2
_refine_diff_density_max 0.335
_refine_diff_density_min -0.268
_refine_diff_density_rms 0.038
_refine_ls_extinction_method none
_refine_ls_goodness_of_fit_ref 1.057
_refine_ls_hydrogen_treatment constr
_refine_ls_matrix_type full
_refine_ls_number_parameters 434
_refine_ls_number_reflns 5914
_refine_ls_number_restraints 0
_refine_ls_restrained_S_all 1.057
_refine_ls_R_factor_all 0.0466
_refine_ls_R_factor_gt 0.0355
_refine_ls_shift/su_max 0.002
_refine_ls_shift/su_mean 0.000
_refine_ls_structure_factor_coef Fsqd
_refine_ls_weighting_details 'w=1/[\s^2^(Fo^2^)+(0.0503P)^2^+5.6787P] where P=(Fo^2^+2Fc^2^)/3'
_refine_ls_weighting_scheme calc
_refine_ls_wR_factor_gt 0.0904
_refine_ls_wR_factor_ref 0.0958
_reflns_Friedel_coverage 0.000
_reflns_number_gt 4860
_reflns_number_total 5914
_reflns_threshold_expression 'I > 2\s(I)'
_cod_data_source_file d1dt01908b2.cif
_cod_data_source_block 200k
_cod_original_cell_volume 12928.8(5)
_cod_original_sg_symbol_H-M 'I 41/a'
_cod_database_code 7708191
_shelx_shelxl_version_number 2018/1
_shelx_space_group_comment
;
The symmetry employed for this shelxl refinement is uniquely defined
by the following loop, which should always be used as a source of
symmetry information in preference to the above space-group names.
They are only intended as comments.
;
_shelx_estimated_absorpt_t_max 0.497
_shelx_estimated_absorpt_t_min 0.430
_olex2_refinement_description
;
1. Fixed Uiso
 At 1.2 times of:
  All C(H) groups
 At 1.5 times of:
  All C(H,H,H) groups
2. Uiso/Uaniso restraints and constraints
Uanis(N5) = Uanis(N6)
3. Others
 Fixed Sof: H40A(0.5) H40B(0.5) H40C(0.5)
4.a Aromatic/amide H refined with riding coordinates:
 C7(H7), C14(H14), C1(H1), C8(H8), C19(H19), C16(H16), C17(H17), C18(H18),
 C11(H11), C20(H20), C4(H4), C22(H22), C28(H28), C34(H34), C2(H2), C32(H32),
 C3(H3), C25(H25), C26(H26), C36(H36), C13(H13), C24(H24), C38(H38), C31(H31),
 C35(H35), C23(H23), C29(H29), C37(H37), C12(H12), C30(H30)
4.b Idealised Me refined as rotating group:
 C40(H40A,H40B,H40C)
;
_olex2_submission_special_instructions 'No special instructions were received'

loop_
_space_group_symop_operation_xyz
'x, y, z'
'-x+1/2, -y, z+1/2'
'-y+3/4, x+1/4, z+1/4'
'y+3/4, -x+3/4, z+3/4'
'x+1/2, y+1/2, z+1/2'
'-x+1, -y+1/2, z+1'
'-y+5/4, x+3/4, z+3/4'
'y+5/4, -x+5/4, z+5/4'
'-x, -y, -z'
'x-1/2, y, -z-1/2'
'y-3/4, -x-1/4, -z-1/4'
'-y-3/4, x-3/4, -z-3/4'
'-x+1/2, -y+1/2, -z+1/2'
'x, y+1/2, -z'
'y-1/4, -x+1/4, -z+1/4'
'-y-1/4, x-1/4, -z-1/4'

loop_
_atom_site_label
_atom_site_type_symbol
_atom_site_fract_x
_atom_site_fract_y
_atom_site_fract_z
_atom_site_U_iso_or_equiv
_atom_site_adp_type
_atom_site_occupancy
_atom_site_site_symmetry_order
_atom_site_calc_flag
_atom_site_refinement_flags_posn
_atom_site_refinement_flags_adp
_atom_site_refinement_flags_occupancy
_atom_site_disorder_assembly
_atom_site_disorder_group
Fe1 Fe 0.96465(2) 0.61384(2) 0.37598(2) 0.02718(10) Uani 1 1 d . . . . .
N5 N 1.04403(9) 0.67732(9) 0.39843(3) 0.0338(3) Uani 1 1 d . . . . .
N3 N 0.83998(9) 0.70307(9) 0.40321(3) 0.0306(3) Uani 1 1 d . . . . .
N2 N 0.88021(9) 0.63601(9) 0.40412(3) 0.0304(3) Uani 1 1 d . . . . .
N4 N 0.78671(9) 0.84011(9) 0.40077(3) 0.0344(4) Uani 1 1 d . . . . .
N1 N 0.97558(9) 0.52453(9) 0.40452(3) 0.0333(3) Uani 1 1 d . . . . .
N6 N 1.05540(9) 0.66966(9) 0.42607(4) 0.0338(3) Uani 1 1 d . . . . .
C10 C 0.74946(11) 0.79293(11) 0.42111(4) 0.0356(4) Uani 1 1 d . . . . .
C6 C 0.86412(11) 0.58266(11) 0.42602(4) 0.0325(4) Uani 1 1 d . . . . .
C9 C 0.78483(11) 0.71664(11) 0.42459(4) 0.0320(4) Uani 1 1 d . . . . .
N7 N 1.06818(12) 0.66378(13) 0.45195(4) 0.0621(6) Uani 1 1 d . . . . .
C33 C 0.72638(12) 0.78230(12) 0.55105(5) 0.0396(5) Uani 1 1 d . . . . .
C7 C 0.80596(11) 0.59442(12) 0.44786(4) 0.0386(5) Uani 1 1 d . . . . .
H7 H 0.794303 0.556012 0.462873 0.046 Uiso 1 1 calc R . . . .
C14 C 0.75847(12) 0.91173(12) 0.39684(5) 0.0425(5) Uani 1 1 d . . . . .
H14 H 0.784969 0.946140 0.383381 0.051 Uiso 1 1 calc R . . . .
C1 C 1.02639(12) 0.46678(12) 0.40227(5) 0.0391(5) Uani 1 1 d . . . . .
H1 H 1.069658 0.473217 0.388972 0.047 Uiso 1 1 calc R . . . .
C5 C 0.91492(12) 0.51544(11) 0.42442(4) 0.0347(4) Uani 1 1 d . . . . .
C8 C 0.76617(11) 0.66259(12) 0.44714(4) 0.0375(4) Uani 1 1 d . . . . .
H8 H 0.726484 0.672806 0.461779 0.045 Uiso 1 1 calc R . . . .
C19 C 0.92781(13) 0.66276(13) 0.50268(5) 0.0455(5) Uani 1 1 d . . . . .
H19 H 0.963071 0.694151 0.491450 0.055 Uiso 1 1 calc R . . . .
C16 C 0.82512(12) 0.57375(12) 0.53534(4) 0.0397(5) Uani 1 1 d . . . . .
H16 H 0.790129 0.541847 0.546477 0.048 Uiso 1 1 calc R . . . .
C15 C 0.81570(12) 0.65462(12) 0.53705(4) 0.0367(4) Uani 1 1 d . . . . .
C21 C 0.79373(11) 0.69275(12) 0.59427(4) 0.0373(4) Uani 1 1 d . . . . .
C17 C 0.88282(12) 0.53875(13) 0.51824(5) 0.0429(5) Uani 1 1 d . . . . .
H17 H 0.887167 0.484023 0.517982 0.051 Uiso 1 1 calc R . . . .
C18 C 0.93445(12) 0.58360(13) 0.50143(4) 0.0441(5) Uani 1 1 d . . . . .
H18 H 0.973679 0.560032 0.489281 0.053 Uiso 1 1 calc R . . . .
C11 C 0.68285(12) 0.81521(13) 0.43653(5) 0.0436(5) Uani 1 1 d . . . . .
H11 H 0.657762 0.780809 0.450419 0.052 Uiso 1 1 calc R . . . .
C27 C 0.67088(12) 0.64196(12) 0.55961(4) 0.0383(4) Uani 1 1 d . . . . .
C20 C 0.86997(12) 0.69720(12) 0.52023(4) 0.0408(5) Uani 1 1 d . . . . .
H20 H 0.867221 0.752010 0.520825 0.049 Uiso 1 1 calc R . . . .
C4 C 0.90391(13) 0.44801(12) 0.44101(4) 0.0408(5) Uani 1 1 d . . . . .
H4 H 0.860748 0.442474 0.454421 0.049 Uiso 1 1 calc R . . . .
C22 C 0.79015(13) 0.63138(13) 0.61506(5) 0.0459(5) Uani 1 1 d . . . . .
H22 H 0.756963 0.589156 0.610494 0.055 Uiso 1 1 calc R . . . .
C28 C 0.64674(13) 0.60068(12) 0.53348(5) 0.0441(5) Uani 1 1 d . . . . .
H28 H 0.678556 0.601728 0.515559 0.053 Uiso 1 1 calc R . . . .
C34 C 0.69822(14) 0.83219(13) 0.57361(5) 0.0506(6) Uani 1 1 d . . . . .
H34 H 0.695971 0.814315 0.594397 0.061 Uiso 1 1 calc R . . . .
C2 C 1.01919(13) 0.39851(12) 0.41823(5) 0.0440(5) Uani 1 1 d . . . . .
H2 H 1.056555 0.358719 0.415867 0.053 Uiso 1 1 calc R . . . .
C32 C 0.61912(13) 0.63947(14) 0.58473(5) 0.0475(5) Uani 1 1 d . . . . .
H32 H 0.631313 0.667910 0.602902 0.057 Uiso 1 1 calc R . . . .
C3 C 0.95701(13) 0.38864(12) 0.43770(5) 0.0448(5) Uani 1 1 d . . . . .
H3 H 0.950566 0.341620 0.448765 0.054 Uiso 1 1 calc R . . . .
C25 C 0.88851(14) 0.75055(16) 0.62961(6) 0.0575(6) Uani 1 1 d . . . . .
H25 H 0.922769 0.791943 0.634125 0.069 Uiso 1 1 calc R . . . .
C26 C 0.84453(13) 0.75229(14) 0.60295(5) 0.0469(5) Uani 1 1 d . . . . .
H26 H 0.848817 0.796048 0.589774 0.056 Uiso 1 1 calc R . . . .
C36 C 0.67666(14) 0.93482(13) 0.53767(6) 0.0525(6) Uani 1 1 d . . . . .
H36 H 0.660231 0.986066 0.533304 0.063 Uiso 1 1 calc R . . . .
C13 C 0.69233(13) 0.93742(13) 0.41162(5) 0.0478(5) Uani 1 1 d . . . . .
H13 H 0.673834 0.988397 0.408197 0.057 Uiso 1 1 calc R . . . .
C24 C 0.88284(15) 0.68878(17) 0.64971(6) 0.0605(7) Uani 1 1 d . . . . .
H24 H 0.912433 0.687331 0.668233 0.073 Uiso 1 1 calc R . . . .
C38 C 0.72717(15) 0.81330(13) 0.52117(5) 0.0521(6) Uani 1 1 d . . . . .
H38 H 0.744421 0.781694 0.504565 0.063 Uiso 1 1 calc R . . . .
C31 C 0.55080(14) 0.59704(16) 0.58404(6) 0.0577(6) Uani 1 1 d . . . . .
H31 H 0.517730 0.596560 0.601597 0.069 Uiso 1 1 calc R . . . .
C35 C 0.67339(15) 0.90621(14) 0.56739(6) 0.0577(6) Uani 1 1 d . . . . .
H35 H 0.653958 0.937634 0.583665 0.069 Uiso 1 1 calc R . . . .
C23 C 0.83334(14) 0.62940(16) 0.64231(5) 0.0560(6) Uani 1 1 d . . . . .
H23 H 0.828515 0.586531 0.655919 0.067 Uiso 1 1 calc R . . . .
C29 C 0.57855(13) 0.55817(14) 0.53239(6) 0.0537(6) Uani 1 1 d . . . . .
H29 H 0.564955 0.530979 0.514071 0.064 Uiso 1 1 calc R . . . .
C37 C 0.70372(16) 0.88861(14) 0.51472(5) 0.0579(6) Uani 1 1 d . . . . .
H37 H 0.706701 0.907722 0.494128 0.070 Uiso 1 1 calc R . . . .
C12 C 0.65359(13) 0.88832(14) 0.43134(5) 0.0493(6) Uani 1 1 d . . . . .
H12 H 0.607325 0.904539 0.441248 0.059 Uiso 1 1 calc R . . . .
C30 C 0.53092(14) 0.55552(15) 0.55778(6) 0.0588(6) Uani 1 1 d . . . . .
H30 H 0.484909 0.525589 0.557365 0.071 Uiso 1 1 calc R . . . .
B1 B 0.75095(14) 0.69314(14) 0.56012(5) 0.0368(5) Uani 1 1 d . . . . .
C40 C 0.500000 0.750000 0.52800(9) 0.0800(13) Uani 1 2 d S T P . .
H40A H 0.451558 0.727538 0.535569 0.120 Uiso 0.5 1 calc GR . . A -1
H40B H 0.504769 0.803183 0.535569 0.120 Uiso 0.5 1 calc GR . . A -1
H40C H 0.543674 0.719278 0.535569 0.120 Uiso 0.5 1 calc GR . . A -1
C39 C 0.500000 0.750000 0.49506(11) 0.0933(15) Uani 1 2 d S T P . .
N8 N 0.500000 0.750000 0.46960(12) 0.176(3) Uani 1 2 d S T P . .

loop_
_atom_site_aniso_label
_atom_site_aniso_U_11
_atom_site_aniso_U_22
_atom_site_aniso_U_33
_atom_site_aniso_U_23
_atom_site_aniso_U_13
_atom_site_aniso_U_12
Fe1 0.02509(16) 0.02840(17) 0.02804(15) -0.00067(11) 0.00033(11) 0.00057(11)
N5 0.0337(6) 0.0362(6) 0.0313(5) -0.0004(5) 0.0013(5) -0.0030(5)
N3 0.0309(8) 0.0298(8) 0.0311(7) -0.0034(6) -0.0021(6) 0.0006(7)
N2 0.0319(8) 0.0290(8) 0.0304(7) -0.0017(6) -0.0033(6) 0.0001(7)
N4 0.0339(9) 0.0330(9) 0.0363(8) -0.0042(7) -0.0024(7) 0.0015(7)
N1 0.0345(9) 0.0325(9) 0.0329(8) -0.0011(6) -0.0034(6) 0.0006(7)
N6 0.0337(6) 0.0362(6) 0.0313(5) -0.0004(5) 0.0013(5) -0.0030(5)
C10 0.0356(11) 0.0386(11) 0.0325(9) -0.0083(8) -0.0024(8) 0.0006(8)
C6 0.0333(10) 0.0337(10) 0.0305(9) -0.0015(7) -0.0027(7) -0.0038(8)
C9 0.0298(10) 0.0355(10) 0.0308(9) -0.0049(8) -0.0025(7) -0.0010(8)
N7 0.0623(13) 0.0905(17) 0.0334(9) 0.0023(9) 0.0016(9) -0.0140(12)
C33 0.0384(11) 0.0381(11) 0.0424(10) -0.0003(9) -0.0002(8) 0.0012(9)
C7 0.0374(11) 0.0435(12) 0.0348(9) 0.0037(8) -0.0010(8) -0.0027(9)
C14 0.0445(12) 0.0351(11) 0.0478(11) -0.0058(9) -0.0011(9) 0.0047(9)
C1 0.0375(11) 0.0375(11) 0.0423(10) -0.0017(9) -0.0045(8) 0.0058(9)
C5 0.0384(11) 0.0347(11) 0.0311(9) -0.0001(8) -0.0054(8) -0.0008(8)
C8 0.0345(11) 0.0446(12) 0.0334(9) -0.0029(8) 0.0029(8) 0.0010(9)
C19 0.0432(12) 0.0529(14) 0.0403(11) -0.0033(9) 0.0056(9) -0.0078(10)
C16 0.0394(11) 0.0394(11) 0.0403(10) 0.0015(8) 0.0034(9) 0.0008(9)
C15 0.0378(11) 0.0392(11) 0.0332(9) -0.0013(8) -0.0001(8) 0.0011(9)
C21 0.0346(11) 0.0385(11) 0.0389(10) -0.0018(8) 0.0059(8) 0.0066(9)
C17 0.0429(12) 0.0417(12) 0.0441(11) -0.0050(9) -0.0013(9) 0.0058(10)
C18 0.0389(12) 0.0553(14) 0.0381(11) -0.0096(9) 0.0033(9) 0.0034(10)
C11 0.0415(12) 0.0467(13) 0.0425(11) -0.0049(9) 0.0021(9) 0.0027(10)
C27 0.0377(11) 0.0361(11) 0.0409(10) 0.0044(8) 0.0007(8) 0.0080(9)
C20 0.0450(12) 0.0382(11) 0.0393(10) -0.0039(8) 0.0021(9) -0.0045(9)
C4 0.0458(12) 0.0386(12) 0.0378(10) 0.0026(8) -0.0031(9) -0.0043(10)
C22 0.0408(12) 0.0503(13) 0.0464(11) 0.0042(10) 0.0016(9) 0.0043(10)
C28 0.0394(12) 0.0446(12) 0.0485(12) -0.0015(9) -0.0016(9) 0.0035(10)
C34 0.0582(15) 0.0475(13) 0.0460(12) 0.0035(10) 0.0098(10) 0.0151(11)
C2 0.0466(13) 0.0381(12) 0.0474(11) -0.0006(9) -0.0074(10) 0.0063(10)
C32 0.0390(12) 0.0551(14) 0.0484(12) 0.0032(10) 0.0027(9) 0.0068(10)
C3 0.0570(14) 0.0335(11) 0.0440(11) 0.0046(9) -0.0129(10) -0.0012(10)
C25 0.0462(14) 0.0645(16) 0.0618(15) -0.0219(13) -0.0045(11) 0.0028(12)
C26 0.0440(12) 0.0488(13) 0.0478(12) -0.0070(10) 0.0021(10) 0.0019(10)
C36 0.0542(14) 0.0369(12) 0.0665(15) 0.0038(11) -0.0078(12) 0.0072(11)
C13 0.0488(13) 0.0367(12) 0.0578(13) -0.0077(10) -0.0018(10) 0.0101(10)
C24 0.0496(15) 0.088(2) 0.0442(12) -0.0116(13) -0.0083(11) 0.0181(14)
C38 0.0708(16) 0.0450(13) 0.0405(11) -0.0029(10) -0.0076(11) 0.0097(12)
C31 0.0395(13) 0.0724(17) 0.0611(14) 0.0153(13) 0.0099(11) 0.0071(12)
C35 0.0640(16) 0.0492(14) 0.0599(14) -0.0057(11) 0.0055(12) 0.0152(12)
C23 0.0495(14) 0.0728(17) 0.0458(12) 0.0143(12) 0.0036(10) 0.0162(13)
C29 0.0434(13) 0.0481(14) 0.0696(15) -0.0053(11) -0.0088(11) 0.0021(11)
C37 0.0763(18) 0.0509(14) 0.0467(13) 0.0091(11) -0.0113(12) 0.0080(13)
C12 0.0414(13) 0.0534(14) 0.0530(13) -0.0144(11) 0.0018(10) 0.0108(11)
C30 0.0349(13) 0.0578(15) 0.0838(18) 0.0096(13) -0.0051(12) -0.0011(11)
B1 0.0365(12) 0.0388(13) 0.0351(11) 0.0005(9) 0.0034(9) 0.0020(10)
C40 0.092(3) 0.085(3) 0.063(2) 0.000 0.000 0.043(3)
C39 0.106(4) 0.110(4) 0.064(3) 0.000 0.000 -0.012(3)
N8 0.229(7) 0.237(7) 0.062(3) 0.000 0.000 -0.071(6)

loop_
_atom_type_symbol
_atom_type_description
_atom_type_scat_dispersion_real
_atom_type_scat_dispersion_imag
_atom_type_scat_source
C C 0.0181 0.0091 'International Tables Vol C Tables 4.2.6.8 and 6.1.1.4'
H H 0.0000 0.0000 'International Tables Vol C Tables 4.2.6.8 and 6.1.1.4'
B B 0.0090 0.0039 'International Tables Vol C Tables 4.2.6.8 and 6.1.1.4'
Fe Fe -1.1336 3.1974 'International Tables Vol C Tables 4.2.6.8 and 6.1.1.4'
N N 0.0311 0.0180 'International Tables Vol C Tables 4.2.6.8 and 6.1.1.4'

loop_
_geom_angle_atom_site_label_1
_geom_angle_atom_site_label_2
_geom_angle_atom_site_label_3
_geom_angle
_geom_angle_site_symmetry_1
_geom_angle_site_symmetry_3
_geom_angle_publ_flag
N5 Fe1 N5 92.24(9) . 11_676 ?
N3 Fe1 N5 85.90(6) 16_756 . ?
N3 Fe1 N5 93.64(6) 16_756 11_676 ?
N3 Fe1 N4 80.28(6) 16_756 16_756 ?
N3 Fe1 N1 99.63(6) 16_756 . ?
N2 Fe1 N5 96.00(6) . . ?
N2 Fe1 N5 85.97(6) . 11_676 ?
N2 Fe1 N3 178.07(6) . 16_756 ?
N2 Fe1 N4 97.86(6) . 16_756 ?
N2 Fe1 N1 80.60(6) . . ?
N4 Fe1 N5 165.07(7) 16_756 . ?
N4 Fe1 N5 94.23(6) 16_756 11_676 ?
N1 Fe1 N5 165.88(7) . 11_676 ?
N1 Fe1 N5 93.49(6) . . ?
N1 Fe1 N4 83.36(6) . 16_756 ?
Fe1 N5 Fe1 117.60(7) . 16_756 ?
N6 N5 Fe1 114.80(12) . 16_756 ?
N6 N5 Fe1 121.65(13) . . ?
N2 N3 Fe1 122.47(11) . 11_676 ?
C9 N3 Fe1 117.79(13) . 11_676 ?
C9 N3 N2 119.57(15) . . ?
N3 N2 Fe1 122.62(11) . . ?
C6 N2 Fe1 117.32(13) . . ?
C6 N2 N3 120.01(15) . . ?
C10 N4 Fe1 113.81(12) . 11_676 ?
C14 N4 Fe1 127.31(14) . 11_676 ?
C14 N4 C10 117.56(17) . . ?
C1 N1 Fe1 126.88(13) . . ?
C1 N1 C5 117.78(17) . . ?
C5 N1 Fe1 114.02(12) . . ?
N7 N6 N5 177.9(2) . . ?
N4 C10 C9 114.16(16) . . ?
N4 C10 C11 122.47(19) . . ?
C11 C10 C9 123.36(19) . . ?
N2 C6 C7 121.52(18) . . ?
N2 C6 C5 112.79(16) . . ?
C7 C6 C5 125.66(17) . . ?
N3 C9 C10 112.53(16) . . ?
N3 C9 C8 121.84(17) . . ?
C8 C9 C10 125.63(17) . . ?
C34 C33 C38 114.3(2) . . ?
C34 C33 B1 120.36(18) . . ?
C38 C33 B1 125.20(18) . . ?
C6 C7 H7 120.8 . . ?
C8 C7 C6 118.31(18) . . ?
C8 C7 H7 120.8 . . ?
N4 C14 H14 118.7 . . ?
N4 C14 C13 122.6(2) . . ?
C13 C14 H14 118.7 . . ?
N1 C1 H1 118.4 . . ?
N1 C1 C2 123.2(2) . . ?
C2 C1 H1 118.4 . . ?
N1 C5 C6 113.64(16) . . ?
N1 C5 C4 121.95(18) . . ?
C4 C5 C6 124.41(18) . . ?
C9 C8 H8 120.6 . . ?
C7 C8 C9 118.72(18) . . ?
C7 C8 H8 120.6 . . ?
C18 C19 H19 119.7 . . ?
C18 C19 C20 120.6(2) . . ?
C20 C19 H19 119.7 . . ?
C15 C16 H16 118.4 . . ?
C17 C16 H16 118.4 . . ?
C17 C16 C15 123.1(2) . . ?
C16 C15 B1 120.89(18) . . ?
C20 C15 C16 114.73(18) . . ?
C20 C15 B1 124.09(18) . . ?
C22 C21 C26 114.54(19) . . ?
C22 C21 B1 124.02(19) . . ?
C26 C21 B1 121.06(18) . . ?
C16 C17 H17 120.0 . . ?
C16 C17 C18 120.0(2) . . ?
C18 C17 H17 120.0 . . ?
C19 C18 C17 118.9(2) . . ?
C19 C18 H18 120.6 . . ?
C17 C18 H18 120.6 . . ?
C10 C11 H11 120.6 . . ?
C12 C11 C10 118.8(2) . . ?
C12 C11 H11 120.6 . . ?
C28 C27 C32 114.6(2) . . ?
C28 C27 B1 122.51(17) . . ?
C32 C27 B1 122.83(18) . . ?
C19 C20 C15 122.8(2) . . ?
C19 C20 H20 118.6 . . ?
C15 C20 H20 118.6 . . ?
C5 C4 H4 120.6 . . ?
C5 C4 C3 118.8(2) . . ?
C3 C4 H4 120.6 . . ?
C21 C22 H22 118.7 . . ?
C21 C22 C23 122.6(2) . . ?
C23 C22 H22 118.7 . . ?
C27 C28 H28 118.3 . . ?
C29 C28 C27 123.4(2) . . ?
C29 C28 H28 118.3 . . ?
C33 C34 H34 118.3 . . ?
C35 C34 C33 123.4(2) . . ?
C35 C34 H34 118.3 . . ?
C1 C2 H2 120.5 . . ?
C1 C2 C3 119.0(2) . . ?
C3 C2 H2 120.5 . . ?
C27 C32 H32 118.7 . . ?
C31 C32 C27 122.7(2) . . ?
C31 C32 H32 118.7 . . ?
C4 C3 H3 120.4 . . ?
C2 C3 C4 119.3(2) . . ?
C2 C3 H3 120.4 . . ?
C26 C25 H25 119.9 . . ?
C26 C25 C24 120.1(2) . . ?
C24 C25 H25 119.9 . . ?
C21 C26 H26 118.3 . . ?
C25 C26 C21 123.5(2) . . ?
C25 C26 H26 118.3 . . ?
C35 C36 H36 120.6 . . ?
C37 C36 H36 120.6 . . ?
C37 C36 C35 118.9(2) . . ?
C14 C13 H13 120.3 . . ?
C12 C13 C14 119.3(2) . . ?
C12 C13 H13 120.3 . . ?
C25 C24 H24 120.8 . . ?
C23 C24 C25 118.5(2) . . ?
C23 C24 H24 120.8 . . ?
C33 C38 H38 118.6 . . ?
C37 C38 C33 122.8(2) . . ?
C37 C38 H38 118.6 . . ?
C32 C31 H31 119.9 . . ?
C30 C31 C32 120.1(2) . . ?
C30 C31 H31 119.9 . . ?
C34 C35 H35 119.9 . . ?
C36 C35 C34 120.2(2) . . ?
C36 C35 H35 119.9 . . ?
C22 C23 H23 119.6 . . ?
C24 C23 C22 120.8(2) . . ?
C24 C23 H23 119.6 . . ?
C28 C29 H29 120.0 . . ?
C30 C29 C28 120.0(2) . . ?
C30 C29 H29 120.0 . . ?
C36 C37 C38 120.4(2) . . ?
C36 C37 H37 119.8 . . ?
C38 C37 H37 119.8 . . ?
C11 C12 H12 120.4 . . ?
C13 C12 C11 119.1(2) . . ?
C13 C12 H12 120.4 . . ?
C31 C30 H30 120.4 . . ?
C29 C30 C31 119.2(2) . . ?
C29 C30 H30 120.4 . . ?
C33 B1 C21 109.40(17) . . ?
C15 B1 C33 114.34(17) . . ?
C15 B1 C21 103.58(16) . . ?
C15 B1 C27 110.39(17) . . ?
C27 B1 C33 106.47(16) . . ?
C27 B1 C21 112.83(16) . . ?
H40A C40 H40B 109.5 . . ?
H40A C40 H40C 109.5 . . ?
H40B C40 H40C 109.5 . . ?
C39 C40 H40A 109.5 . . ?
C39 C40 H40B 109.5 . . ?
C39 C40 H40C 109.5 . . ?
N8 C39 C40 180.0 . . ?

loop_
_geom_bond_atom_site_label_1
_geom_bond_atom_site_label_2
_geom_bond_distance
_geom_bond_site_symmetry_2
_geom_bond_publ_flag
Fe1 N5 2.0082(16) . ?
Fe1 N5 2.0174(15) 11_676 ?
Fe1 N3 1.9458(15) 16_756 ?
Fe1 N2 1.9387(15) . ?
Fe1 N4 2.0034(16) 16_756 ?
Fe1 N1 1.9858(16) . ?
N5 N6 1.217(2) . ?
N3 N2 1.354(2) . ?
N3 C9 1.348(2) . ?
N2 C6 1.351(2) . ?
N4 C10 1.361(3) . ?
N4 C14 1.343(3) . ?
N1 C1 1.335(3) . ?
N1 C5 1.365(2) . ?
N6 N7 1.143(2) . ?
C10 C9 1.463(3) . ?
C10 C11 1.386(3) . ?
C6 C7 1.394(3) . ?
C6 C5 1.460(3) . ?
C9 C8 1.388(3) . ?
C33 C34 1.390(3) . ?
C33 C38 1.397(3) . ?
C33 B1 1.648(3) . ?
C7 H7 0.9500 . ?
C7 C8 1.366(3) . ?
C14 H14 0.9500 . ?
C14 C13 1.384(3) . ?
C1 H1 0.9500 . ?
C1 C2 1.373(3) . ?
C5 C4 1.382(3) . ?
C8 H8 0.9500 . ?
C19 H19 0.9500 . ?
C19 C18 1.376(3) . ?
C19 C20 1.390(3) . ?
C16 H16 0.9500 . ?
C16 C15 1.411(3) . ?
C16 C17 1.382(3) . ?
C15 C20 1.397(3) . ?
C15 B1 1.641(3) . ?
C21 C22 1.392(3) . ?
C21 C26 1.405(3) . ?
C21 B1 1.650(3) . ?
C17 H17 0.9500 . ?
C17 C18 1.388(3) . ?
C18 H18 0.9500 . ?
C11 H11 0.9500 . ?
C11 C12 1.381(3) . ?
C27 C28 1.399(3) . ?
C27 C32 1.407(3) . ?
C27 B1 1.645(3) . ?
C20 H20 0.9500 . ?
C4 H4 0.9500 . ?
C4 C3 1.386(3) . ?
C22 H22 0.9500 . ?
C22 C23 1.394(3) . ?
C28 H28 0.9500 . ?
C28 C29 1.391(3) . ?
C34 H34 0.9500 . ?
C34 C35 1.377(3) . ?
C2 H2 0.9500 . ?
C2 C3 1.376(3) . ?
C32 H32 0.9500 . ?
C32 C31 1.392(3) . ?
C3 H3 0.9500 . ?
C25 H25 0.9500 . ?
C25 C26 1.380(3) . ?
C25 C24 1.380(4) . ?
C26 H26 0.9500 . ?
C36 H36 0.9500 . ?
C36 C35 1.377(3) . ?
C36 C37 1.357(3) . ?
C13 H13 0.9500 . ?
C13 C12 1.377(3) . ?
C24 H24 0.9500 . ?
C24 C23 1.375(4) . ?
C38 H38 0.9500 . ?
C38 C37 1.393(3) . ?
C31 H31 0.9500 . ?
C31 C30 1.385(4) . ?
C35 H35 0.9500 . ?
C23 H23 0.9500 . ?
C29 H29 0.9500 . ?
C29 C30 1.372(3) . ?
C37 H37 0.9500 . ?
C12 H12 0.9500 . ?
C30 H30 0.9500 . ?
C40 H40A 0.9800 . ?
C40 H40B 0.9800 . ?
C40 H40C 0.9800 . ?
C40 C39 1.423(6) . ?
C39 N8 1.099(6) . ?
